data_7707647
loop_
_publ_author_name
'Zhao, Xin-Hua'
'Shao, Dong'
'Chen, Jia-Tao'
'Liu, Min'
'Li, Tao'
'Yang, Jiong'
'Zhang, Yuan-Zhu'

_publ_section_title
;
 Spin and valence isomerism in cyanide-bridged {FeM<sup>II</sup>} (M = Fe
 and Co) clusters.
;
_journal_issue 28
_journal_name_full 'Dalton transactions (Cambridge, England : 2003)'
_journal_page_first 9768
_journal_page_last 9774
_journal_paper_doi 10.1039/d1dt01298c
_journal_volume 50
_journal_year 2021
_chemical_formula_moiety 'C63 H73 B2 Fe3 N23, C H4 O, 3(H2 O)'
_chemical_formula_sum 'C64 H83 B2 Fe3 N23 O4'
_chemical_formula_weight 1427.70
_space_group_crystal_system monoclinic
_space_group_IT_number 15
_space_group_name_Hall '-C 2yc'
_space_group_name_H-M_alt 'C 1 2/c 1'
_atom_sites_solution_hydrogens mixed
_atom_sites_solution_primary dual
_audit_creation_date 2019-07-10
_audit_creation_method
;
Olex2 1.2
(compiled 2018.05.29 svn.r3508 for OlexSys, GUI svn.r5506)
;
_audit_update_record
;
2021-05-13 deposited with the CCDC.	2021-06-07 downloaded from the CCDC.
;
_cell_angle_alpha 90
_cell_angle_beta 113.617(4)
_cell_angle_gamma 90
_cell_formula_units_Z 4
_cell_length_a 23.217(3)
_cell_length_b 22.152(2)
_cell_length_c 15.8654(18)
_cell_measurement_reflns_used 9976
_cell_measurement_temperature 100(2)
_cell_measurement_theta_max 26.415
_cell_measurement_theta_min 2.619
_cell_volume 7476.2(15)
_computing_cell_refinement 'SAINT V8.38A (?, 2016)'
_computing_data_collection 'Bruker APEX3'
_computing_data_reduction 'SAINT V8.38A (?, 2016)'
_computing_molecular_graphics 'Olex2 (Dolomanov et al., 2009)'
_computing_publication_material 'Olex2 (Dolomanov et al., 2009)'
_computing_structure_refinement 'XL (Sheldrick, 2008)'
_computing_structure_solution 'XT (Sheldrick, 2015)'
_diffrn_ambient_temperature 100.0
_diffrn_measured_fraction_theta_full 0.998
_diffrn_measured_fraction_theta_max 0.991
_diffrn_measurement_device_type 'Bruker APEX-II CCD'
_diffrn_measurement_method '\f and \w scans'
_diffrn_radiation_type MoK\a
_diffrn_radiation_wavelength 0.71073
_diffrn_reflns_av_R_equivalents 0.0510
_diffrn_reflns_av_unetI/netI 0.0420
_diffrn_reflns_Laue_measured_fraction_full 0.998
_diffrn_reflns_Laue_measured_fraction_max 0.991
_diffrn_reflns_limit_h_max 29
_diffrn_reflns_limit_h_min -29
_diffrn_reflns_limit_k_max 27
_diffrn_reflns_limit_k_min -25
_diffrn_reflns_limit_l_max 19
_diffrn_reflns_limit_l_min -19
_diffrn_reflns_number 39707
_diffrn_reflns_point_group_measured_fraction_full 0.998
_diffrn_reflns_point_group_measured_fraction_max 0.991
_diffrn_reflns_theta_full 25.242
_diffrn_reflns_theta_max 26.516
_diffrn_reflns_theta_min 2.620
_diffrn_standards_number 0
_exptl_absorpt_coefficient_mu 0.634
_exptl_absorpt_correction_T_max 0.7454
_exptl_absorpt_correction_T_min 0.5656
_exptl_absorpt_correction_type multi-scan
_exptl_absorpt_process_details
'SADABS-2016/2 (Bruker,2016/2) was used for absorption correction. wR2(int) was 0.0888 before and 0.0600 after correction. The Ratio of minimum to maximum transmission is 0.7588. The \l/2 correction factor is Not present.'
_exptl_crystal_colour 'dark red'
_exptl_crystal_colour_modifier dark
_exptl_crystal_colour_primary red
_exptl_crystal_density_diffrn 1.268
_exptl_crystal_description block
_exptl_crystal_F_000 2992
_exptl_crystal_size_max 0.2
_exptl_crystal_size_mid 0.15
_exptl_crystal_size_min 0.12
_refine_diff_density_max 1.060
_refine_diff_density_min -0.966
_refine_diff_density_rms 0.114
_refine_ls_extinction_method none
_refine_ls_goodness_of_fit_ref 1.062
_refine_ls_hydrogen_treatment constr
_refine_ls_matrix_type full
_refine_ls_number_parameters 450
_refine_ls_number_reflns 7685
_refine_ls_number_restraints 40
_refine_ls_restrained_S_all 1.067
_refine_ls_R_factor_all 0.1098
_refine_ls_R_factor_gt 0.0750
_refine_ls_shift/su_max 0.001
_refine_ls_shift/su_mean 0.000
_refine_ls_structure_factor_coef Fsqd
_refine_ls_weighting_details 'w=1/[\s^2^(Fo^2^)+(0.1311P)^2^+46.3552P] where P=(Fo^2^+2Fc^2^)/3'
_refine_ls_weighting_scheme calc
_refine_ls_wR_factor_gt 0.2101
_refine_ls_wR_factor_ref 0.2518
_reflns_Friedel_coverage 0.000
_reflns_number_gt 5436
_reflns_number_total 7685
_reflns_threshold_expression 'I > 2\s(I)'
_cod_data_source_file d1dt01298c3.cif
_cod_data_source_block Fe2Fe-100K
_cod_depositor_comments 'Adding full bibliography for 7707647--7707650.cif.'
_cod_original_cell_volume 7476.3(14)
_cod_database_code 7707647
_shelx_shelxl_version_number 2014/7
_shelx_space_group_comment
;
The symmetry employed for this shelxl refinement is uniquely defined
by the following loop, which should always be used as a source of
symmetry information in preference to the above space-group names.
They are only intended as comments.
;
_shelx_estimated_absorpt_t_max 0.928
_shelx_estimated_absorpt_t_min 0.884
_olex2_refinement_description
;
1. Fixed Uiso
 At 1.2 times of:
  All B(H) groups, All C(H) groups, All C(H,H) groups
 At 1.5 times of:
  All C(H,H,H) groups, All O(H) groups, All O(H,H) groups
2. Shared sites
{C12A, N12}
3. Restrained distances
 H32A_$1-H31A_$2
 2.1 with sigma of 0.01
 O2_$1-H3A_$1
 1.6 with sigma of 0.01
 O1-C32
 1.45 with sigma of 0.02
4. Rigid bond restraints
 O1, C32
 with sigma for 1-2 distances of 0.02 and sigma for 1-3 distances of 0.02
5. Uiso/Uaniso restraints and constraints
O1 \\sim C32: within 2A with sigma of 0.02 and sigma for terminal atoms of 0.04
Uanis(O3) \\sim Ueq: with sigma of 0.01 and sigma for terminal atoms of 0.02
Uanis(C32) \\sim Ueq, Uanis(O1) \\sim Ueq, Uanis(O4) \\sim Ueq, Uanis(O2) \\sim
Ueq: with sigma of 0.02 and sigma for terminal atoms of 0.04
Uanis(C12A) = Uanis(N12)
6. Others
 Fixed Sof: N12(0.5) H13A(0.5) H13(0.5) C12A(0.5) H12A(0.5) O1(0.5) H1B(0.5)
 C32(0.5) H32A(0.5) H32B(0.5) H32C(0.5) O2(0.5) H2A(0.5) H2B(0.5) O3(0.5)
 H3A(0.5) H3B(0.5) O4(0.5) H4A(0.5) H4B(0.5)
7.a Riding coordinates:
 O1(H1B), C32(H32A,H32B,H32C), O2(H2A,H2B), O3(H3A,H3B), O4(H4A,H4B)
7.b Ternary CH refined with riding coordinates:
 B1(H1A)
7.c Secondary CH2 refined with riding coordinates:
 C6(H6A,H6B), C7(H7A,H7B), C8(H8A,H8B)
7.d Aromatic/amide H refined with riding coordinates:
 C10(H10), C11(H11), C12(H12), C13(H13A), C13(H13), C1(H1), C2(H2), C3(H3),
 C4(H4), C12A(H12A), C18(H18), C23(H23), C28(H28)
7.e Fitted hexagon refined as free rotating group:
 N12(C9,C10,C11,C12,C13)
7.f Idealised Me refined as rotating group:
 C20(H20A,H20B,H20C), C21(H21A,H21B,H21C), C25(H25A,H25B,H25C), C26(H26A,H26B,
 H26C), C30(H30A,H30B,H30C), C31(H31A,H31B,H31C)
;
_olex2_submission_special_instructions 'No special instructions were received'

loop_
_space_group_symop_operation_xyz
'x, y, z'
'-x, y, -z+1/2'
'x+1/2, y+1/2, z'
'-x+1/2, y+1/2, -z+1/2'
'-x, -y, -z'
'x, -y, z-1/2'
'-x+1/2, -y+1/2, -z'
'x+1/2, -y+1/2, z-1/2'

loop_
_atom_site_label
_atom_site_type_symbol
_atom_site_fract_x
_atom_site_fract_y
_atom_site_fract_z
_atom_site_U_iso_or_equiv
_atom_site_adp_type
_atom_site_occupancy
_atom_site_site_symmetry_order
_atom_site_calc_flag
_atom_site_refinement_flags_posn
_atom_site_refinement_flags_adp
_atom_site_refinement_flags_occupancy
_atom_site_disorder_assembly
_atom_site_disorder_group
Fe1 Fe 0.5000 0.17039(4) 0.2500 0.0284(3) Uani 1 2 d S T P . .
Fe2 Fe 0.58173(3) 0.32596(3) 0.49764(5) 0.0294(2) Uani 1 1 d . . . . .
N1 N 0.58137(17) 0.16882(15) 0.2353(3) 0.0308(8) Uani 1 1 d . . . . .
N2 N 0.54455(18) 0.10237(17) 0.3413(3) 0.0421(11) Uani 1 1 d . . . . .
N3 N 0.53459(16) 0.23213(16) 0.3429(3) 0.0298(8) Uani 1 1 d . . . . .
N4 N 0.6608(2) 0.2180(2) 0.6043(3) 0.0468(11) Uani 1 1 d . . . . .
N5 N 0.4658(2) 0.2800(3) 0.5258(4) 0.0582(14) Uani 1 1 d . . . . .
N6 N 0.65451(15) 0.35745(16) 0.4726(3) 0.0283(8) Uani 1 1 d . . . . .
N7 N 0.67062(15) 0.41720(16) 0.4922(3) 0.0293(8) Uani 1 1 d . . . . .
N8 N 0.53437(16) 0.39662(16) 0.4288(3) 0.0319(9) Uani 1 1 d . . . . .
N9 N 0.56196(16) 0.45246(16) 0.4544(3) 0.0304(8) Uani 1 1 d . . . . .
N10 N 0.61062(17) 0.37260(17) 0.6164(3) 0.0348(9) Uani 1 1 d . . . . .
N11 N 0.63427(17) 0.42953(17) 0.6175(3) 0.0342(9) Uani 1 1 d . . . . .
N12 N 0.5692(2) -0.0061(2) 0.4809(3) 0.097(3) Uani 0.5 1 d . . . A 4
C9 C 0.56476(19) 0.0553(2) 0.4955(3) 0.078(3) Uani 1 1 d G . . . .
C10 C 0.5984(3) 0.0800(2) 0.5819(4) 0.104(4) Uani 1 1 d G . . . .
H10 H 0.5953 0.1220 0.5919 0.125 Uiso 1 1 calc R . . . .
C11 C 0.6364(3) 0.0434(3) 0.6537(3) 0.130(5) Uani 1 1 d G . . . .
H11 H 0.6594 0.0603 0.7128 0.156 Uiso 1 1 calc R . . . .
C12 C 0.6408(2) -0.0180(3) 0.6392(4) 0.114(4) Uani 1 1 d G . . . .
H12 H 0.6668 -0.0430 0.6883 0.136 Uiso 1 1 calc R . . . .
C13 C 0.6072(2) -0.0427(2) 0.5527(5) 0.121(5) Uani 1 1 d G . . . .
H13A H 0.6103 -0.0847 0.5427 0.146 Uiso 0.5 1 calc R . . A 4
H13 H 0.6103 -0.0847 0.5427 0.146 Uiso 0.5 1 calc R . . A 3
C1 C 0.5936(2) 0.1939(2) 0.1680(3) 0.0354(11) Uani 1 1 d . . . . .
H1 H 0.5600 0.2122 0.1183 0.042 Uiso 1 1 calc R . . . .
C2 C 0.6533(2) 0.1946(2) 0.1671(4) 0.0432(12) Uani 1 1 d . . . . .
H2 H 0.6602 0.2132 0.1181 0.052 Uiso 1 1 calc R . . . .
C3 C 0.7023(2) 0.1676(2) 0.2390(4) 0.0414(12) Uani 1 1 d . . . . .
H3 H 0.7437 0.1676 0.2406 0.050 Uiso 1 1 calc R . . . .
C4 C 0.6899(2) 0.1405(2) 0.3087(4) 0.0385(12) Uani 1 1 d . . . . .
H4 H 0.7226 0.1208 0.3581 0.046 Uiso 1 1 calc R . . . .
C5 C 0.6293(2) 0.14224(19) 0.3061(3) 0.0363(11) Uani 1 1 d . . . . .
C6 C 0.6126(2) 0.1178(2) 0.3801(4) 0.0372(11) Uani 1 1 d . . . . .
H6A H 0.6218 0.1481 0.4297 0.045 Uiso 1 1 calc R . . . .
H6B H 0.6379 0.0812 0.4068 0.045 Uiso 1 1 calc R . . . .
C7 C 0.5339(2) 0.0467(2) 0.2843(5) 0.0579(18) Uani 1 1 d . . . . .
H7A H 0.5425 0.0104 0.3239 0.069 Uiso 1 1 calc R . . . .
H7B H 0.5624 0.0462 0.2517 0.069 Uiso 1 1 calc R . . . .
C8 C 0.5237(2) 0.0948(3) 0.4182(4) 0.0558(17) Uani 1 1 d . . . . .
H8A H 0.4807 0.0777 0.3929 0.067 Uiso 1 1 calc R . . . .
H8B H 0.5214 0.1352 0.4434 0.067 Uiso 1 1 calc R . . . .
C12A C 0.5692(2) -0.0061(2) 0.4809(3) 0.097(3) Uani 0.5 1 d . . . A 3
H12A H 0.5462 -0.0230 0.4218 0.117 Uiso 0.5 1 calc R . . A 3
C14 C 0.55339(19) 0.27036(19) 0.3965(3) 0.0287(9) Uani 1 1 d . . . . .
C15 C 0.6311(2) 0.2580(2) 0.5652(4) 0.0366(11) Uani 1 1 d . . . . .
C16 C 0.5097(2) 0.2970(2) 0.5165(4) 0.0395(11) Uani 1 1 d . . . . .
C17 C 0.69368(18) 0.33486(19) 0.4363(3) 0.0264(9) Uani 1 1 d . . . . .
C18 C 0.7351(2) 0.3799(2) 0.4348(3) 0.0305(9) Uani 1 1 d . . . . .
H18 H 0.7677 0.3761 0.4134 0.037 Uiso 1 1 calc R . . . .
C19 C 0.71927(19) 0.43122(19) 0.4707(3) 0.0297(9) Uani 1 1 d . . . . .
C20 C 0.68985(19) 0.27208(19) 0.4016(3) 0.0304(10) Uani 1 1 d . . . . .
H20A H 0.6857 0.2440 0.4465 0.046 Uiso 1 1 calc GR . . . .
H20B H 0.7281 0.2626 0.3922 0.046 Uiso 1 1 calc GR . . . .
H20C H 0.6532 0.2682 0.3430 0.046 Uiso 1 1 calc GR . . . .
C21 C 0.7495(2) 0.4921(2) 0.4882(4) 0.0363(11) Uani 1 1 d . . . . .
H21A H 0.7178 0.5229 0.4572 0.054 Uiso 1 1 calc GR . . . .
H21B H 0.7824 0.4932 0.4643 0.054 Uiso 1 1 calc GR . . . .
H21C H 0.7681 0.5000 0.5545 0.054 Uiso 1 1 calc GR . . . .
C22 C 0.47929(19) 0.4063(2) 0.3560(3) 0.0337(10) Uani 1 1 d . . . . .
C23 C 0.4721(2) 0.4672(2) 0.3368(3) 0.0366(11) Uani 1 1 d . . . . .
H23 H 0.4376 0.4862 0.2893 0.044 Uiso 1 1 calc R . . . .
C24 C 0.5249(2) 0.4954(2) 0.4001(3) 0.0330(10) Uani 1 1 d . . . . .
C25 C 0.4343(2) 0.3566(2) 0.3073(4) 0.0435(13) Uani 1 1 d . . . . .
H25A H 0.4546 0.3285 0.2800 0.065 Uiso 1 1 calc GR . . . .
H25B H 0.3968 0.3739 0.2588 0.065 Uiso 1 1 calc GR . . . .
H25C H 0.4221 0.3349 0.3514 0.065 Uiso 1 1 calc GR . . . .
C26 C 0.5409(2) 0.5611(2) 0.4102(4) 0.0405(12) Uani 1 1 d . . . . .
H26A H 0.5467 0.5745 0.4720 0.061 Uiso 1 1 calc GR . . . .
H26B H 0.5066 0.5841 0.3641 0.061 Uiso 1 1 calc GR . . . .
H26C H 0.5798 0.5677 0.4013 0.061 Uiso 1 1 calc GR . . . .
C27 C 0.6199(2) 0.3598(2) 0.7040(4) 0.0423(12) Uani 1 1 d . . . . .
C28 C 0.6502(2) 0.4084(3) 0.7604(4) 0.0445(13) Uani 1 1 d . . . . .
H28 H 0.6622 0.4114 0.8250 0.053 Uiso 1 1 calc R . . . .
C29 C 0.6592(2) 0.4511(2) 0.7036(3) 0.0398(12) Uani 1 1 d . . . . .
C30 C 0.5986(3) 0.3027(3) 0.7347(4) 0.0555(15) Uani 1 1 d . . . . .
H30A H 0.5528 0.2990 0.7029 0.083 Uiso 1 1 calc GR . . . .
H30B H 0.6103 0.3043 0.8013 0.083 Uiso 1 1 calc GR . . . .
H30C H 0.6187 0.2678 0.7199 0.083 Uiso 1 1 calc GR . . . .
C31 C 0.6893(2) 0.5120(2) 0.7248(4) 0.0472(13) Uani 1 1 d . . . . .
H31A H 0.6718 0.5377 0.6700 0.071 Uiso 1 1 calc DGR . . . .
H31B H 0.7347 0.5079 0.7434 0.071 Uiso 1 1 calc GR . . . .
H31C H 0.6809 0.5305 0.7749 0.071 Uiso 1 1 calc GR . . . .
B1 B 0.6301(2) 0.4563(2) 0.5275(4) 0.0315(11) Uani 1 1 d . . . . .
H1A H 0.6452 0.4990 0.5363 0.038 Uiso 1 1 calc R . . . .
O1 O 0.7324(10) 0.1577(6) 0.7920(10) 0.149(6) Uani 0.5 1 d D U . . .
H1B H 0.6953 0.1556 0.7523 0.223 Uiso 0.5 1 d R . . . .
C32 C 0.7480(13) 0.1192(9) 0.8698(15) 0.136(8) Uani 0.5 1 d D U . . .
H32A H 0.7525 0.0775 0.8527 0.204 Uiso 0.5 1 d DR . . . .
H32B H 0.7109 0.1223 0.8844 0.204 Uiso 0.5 1 d R . . . .
H32C H 0.7855 0.1308 0.9238 0.204 Uiso 0.5 1 d R . . . .
O2 O 0.3361(10) 0.2986(14) 0.5167(13) 0.237(12) Uani 0.5 1 d D U . . .
H2A H 0.3738 0.3083 0.5226 0.355 Uiso 0.5 1 d R . . . .
H2B H 0.3114 0.3296 0.4970 0.355 Uiso 0.5 1 d R . . . .
O3 O 0.2422(13) 0.3257(16) 0.531(3) 0.298(17) Uani 0.5 1 d . U . . .
H3A H 0.2704 0.3015 0.5265 0.447 Uiso 0.5 1 d DR . . . .
H3B H 0.2207 0.3420 0.4778 0.447 Uiso 0.5 1 d R . . . .
O4 O 0.4163(16) 0.1696(13) 0.604(2) 0.263(14) Uani 0.5 1 d . U . . .
H4A H 0.4098 0.2074 0.5883 0.395 Uiso 0.5 1 d R . . . .
H4B H 0.4559 0.1612 0.6208 0.395 Uiso 0.5 1 d R . . . .

loop_
_atom_site_aniso_label
_atom_site_aniso_U_11
_atom_site_aniso_U_22
_atom_site_aniso_U_33
_atom_site_aniso_U_23
_atom_site_aniso_U_13
_atom_site_aniso_U_12
Fe1 0.0161(4) 0.0173(4) 0.0384(5) 0.000 -0.0032(4) 0.000
Fe2 0.0171(3) 0.0255(4) 0.0362(4) -0.0036(3) 0.0009(3) 0.0017(2)
N1 0.0202(17) 0.0227(18) 0.038(2) -0.0040(15) 0.0001(15) 0.0025(14)
N2 0.0211(18) 0.0232(19) 0.061(3) 0.0116(18) -0.0058(18) -0.0013(15)
N3 0.0165(16) 0.0225(18) 0.038(2) 0.0039(16) -0.0023(14) 0.0016(13)
N4 0.035(2) 0.040(2) 0.060(3) 0.009(2) 0.014(2) 0.0095(19)
N5 0.041(3) 0.068(3) 0.067(3) -0.019(3) 0.023(2) -0.020(2)
N6 0.0176(16) 0.0220(17) 0.036(2) -0.0035(15) 0.0008(14) 0.0019(13)
N7 0.0175(16) 0.0227(17) 0.037(2) -0.0045(15) -0.0001(14) 0.0015(13)
N8 0.0172(16) 0.0265(18) 0.041(2) -0.0081(16) 0.0005(15) 0.0029(14)
N9 0.0185(16) 0.0238(18) 0.041(2) -0.0047(16) 0.0036(15) 0.0028(14)
N10 0.0247(18) 0.0284(19) 0.042(2) -0.0028(17) 0.0033(16) 0.0023(15)
N11 0.0224(17) 0.031(2) 0.038(2) -0.0097(17) 0.0009(16) 0.0009(15)
N12 0.059(4) 0.106(6) 0.140(7) 0.082(6) 0.053(4) 0.042(4)
C9 0.027(3) 0.080(5) 0.110(6) 0.060(5) 0.010(3) -0.003(3)
C10 0.074(5) 0.094(6) 0.091(6) 0.054(5) -0.023(4) -0.029(5)
C11 0.070(6) 0.125(9) 0.131(8) 0.076(7) -0.026(5) -0.015(6)
C12 0.055(5) 0.132(9) 0.137(9) 0.099(7) 0.021(5) -0.005(5)
C13 0.057(5) 0.126(8) 0.192(12) 0.102(9) 0.060(6) 0.033(5)
C1 0.025(2) 0.030(2) 0.040(3) -0.008(2) 0.0022(19) 0.0052(18)
C2 0.030(2) 0.044(3) 0.050(3) -0.003(2) 0.009(2) 0.005(2)
C3 0.024(2) 0.042(3) 0.050(3) -0.008(2) 0.007(2) 0.0065(19)
C4 0.022(2) 0.031(2) 0.045(3) -0.006(2) -0.0048(19) 0.0079(18)
C5 0.023(2) 0.020(2) 0.048(3) -0.0015(19) -0.0047(19) 0.0030(16)
C6 0.018(2) 0.026(2) 0.050(3) 0.005(2) -0.0047(19) 0.0037(17)
C7 0.033(3) 0.019(2) 0.084(4) 0.002(2) -0.016(3) 0.0001(19)
C8 0.023(2) 0.055(3) 0.072(4) 0.034(3) 0.001(2) -0.001(2)
C12A 0.059(4) 0.106(6) 0.140(7) 0.082(6) 0.053(4) 0.042(4)
C14 0.0167(18) 0.024(2) 0.039(2) 0.0023(18) 0.0035(17) 0.0030(16)
C15 0.024(2) 0.033(2) 0.046(3) -0.005(2) 0.007(2) 0.0006(19)
C16 0.032(2) 0.034(3) 0.045(3) -0.008(2) 0.007(2) -0.001(2)
C17 0.0171(18) 0.027(2) 0.027(2) -0.0028(16) -0.0008(16) 0.0007(15)
C18 0.0205(19) 0.029(2) 0.034(2) 0.0011(18) 0.0027(17) 0.0022(16)
C19 0.0200(19) 0.026(2) 0.032(2) 0.0008(17) -0.0013(17) 0.0019(16)
C20 0.0204(19) 0.026(2) 0.036(2) -0.0060(18) 0.0023(18) 0.0018(16)
C21 0.028(2) 0.027(2) 0.045(3) -0.002(2) 0.007(2) -0.0018(18)
C22 0.0181(19) 0.034(2) 0.038(2) -0.005(2) -0.0001(18) 0.0070(17)
C23 0.020(2) 0.040(3) 0.039(3) -0.005(2) 0.0004(19) 0.0094(18)
C24 0.024(2) 0.030(2) 0.041(3) -0.0005(19) 0.0081(19) 0.0072(17)
C25 0.018(2) 0.043(3) 0.049(3) -0.012(2) -0.008(2) 0.0083(19)
C26 0.031(2) 0.030(2) 0.055(3) 0.005(2) 0.012(2) 0.0069(19)
C27 0.031(2) 0.046(3) 0.041(3) -0.002(2) 0.005(2) 0.011(2)
C28 0.032(2) 0.050(3) 0.042(3) -0.009(2) 0.004(2) 0.009(2)
C29 0.025(2) 0.042(3) 0.040(3) -0.014(2) 0.000(2) 0.0041(19)
C30 0.059(4) 0.049(3) 0.053(3) 0.001(3) 0.017(3) 0.002(3)
C31 0.034(3) 0.048(3) 0.046(3) -0.021(2) 0.002(2) -0.004(2)
B1 0.020(2) 0.023(2) 0.041(3) -0.008(2) 0.003(2) 0.0018(18)
O1 0.289(19) 0.094(9) 0.115(10) 0.059(8) 0.135(12) 0.060(11)
C32 0.23(2) 0.082(12) 0.134(15) 0.052(11) 0.111(15) 0.070(13)
O2 0.169(17) 0.45(3) 0.110(13) -0.060(17) 0.072(13) -0.13(2)
O3 0.29(2) 0.32(2) 0.28(2) 0.017(17) 0.120(17) -0.041(17)
O4 0.29(3) 0.22(2) 0.28(3) -0.09(2) 0.11(2) -0.11(2)

loop_
_atom_type_symbol
_atom_type_description
_atom_type_scat_dispersion_real
_atom_type_scat_dispersion_imag
_atom_type_scat_source
C C 0.0033 0.0016 'International Tables Vol C Tables 4.2.6.8 and 6.1.1.4'
H H 0.0000 0.0000 'International Tables Vol C Tables 4.2.6.8 and 6.1.1.4'
B B 0.0013 0.0007 'International Tables Vol C Tables 4.2.6.8 and 6.1.1.4'
Fe Fe 0.3463 0.8444 'International Tables Vol C Tables 4.2.6.8 and 6.1.1.4'
N N 0.0061 0.0033 'International Tables Vol C Tables 4.2.6.8 and 6.1.1.4'
O O 0.0106 0.0060 'International Tables Vol C Tables 4.2.6.8 and 6.1.1.4'

loop_
_geom_angle_atom_site_label_1
_geom_angle_atom_site_label_2
_geom_angle_atom_site_label_3
_geom_angle
_geom_angle_site_symmetry_1
_geom_angle_site_symmetry_3
_geom_angle_publ_flag
N1 Fe1 N1 178.0(2) 2_655 . ?
N1 Fe1 N2 97.88(16) . 2_655 ?
N1 Fe1 N2 97.89(16) 2_655 . ?
N1 Fe1 N2 80.64(17) . . ?
N1 Fe1 N2 80.64(17) 2_655 2_655 ?
N2 Fe1 N2 85.9(2) 2_655 . ?
N3 Fe1 N1 92.68(16) . 2_655 ?
N3 Fe1 N1 92.69(16) 2_655 . ?
N3 Fe1 N1 88.73(15) 2_655 2_655 ?
N3 Fe1 N1 88.73(15) . . ?
N3 Fe1 N2 172.83(18) . 2_655 ?
N3 Fe1 N2 92.47(16) . . ?
N3 Fe1 N2 92.47(16) 2_655 2_655 ?
N3 Fe1 N2 172.83(18) 2_655 . ?
N3 Fe1 N3 90.0(2) . 2_655 ?
N6 Fe2 N10 90.89(16) . . ?
N8 Fe2 N6 86.64(15) . . ?
N8 Fe2 N10 90.78(16) . . ?
C14 Fe2 N6 95.24(17) . . ?
C14 Fe2 N8 96.78(17) . . ?
C14 Fe2 N10 170.53(18) . . ?
C14 Fe2 C15 83.80(19) . . ?
C14 Fe2 C16 83.5(2) . . ?
C15 Fe2 N6 91.18(18) . . ?
C15 Fe2 N8 177.78(18) . . ?
C15 Fe2 N10 88.86(18) . . ?
C16 Fe2 N6 177.58(19) . . ?
C16 Fe2 N8 91.42(19) . . ?
C16 Fe2 N10 90.59(19) . . ?
C16 Fe2 C15 90.8(2) . . ?
C1 N1 Fe1 127.1(3) . . ?
C1 N1 C5 118.5(4) . . ?
C5 N1 Fe1 114.3(3) . . ?
C6 N2 Fe1 105.9(3) . . ?
C6 N2 C7 109.4(4) . . ?
C6 N2 C8 109.1(4) . . ?
C7 N2 Fe1 105.3(3) . . ?
C8 N2 Fe1 115.0(3) . . ?
C8 N2 C7 112.0(5) . . ?
C14 N3 Fe1 177.5(4) . . ?
N7 N6 Fe2 117.6(3) . . ?
C17 N6 Fe2 135.9(3) . . ?
C17 N6 N7 106.5(3) . . ?
N6 N7 B1 118.2(4) . . ?
C19 N7 N6 110.2(3) . . ?
C19 N7 B1 131.5(4) . . ?
N9 N8 Fe2 117.3(3) . . ?
C22 N8 Fe2 136.4(3) . . ?
C22 N8 N9 106.2(4) . . ?
N8 N9 B1 119.1(3) . . ?
C24 N9 N8 110.2(3) . . ?
C24 N9 B1 130.1(4) . . ?
N11 N10 Fe2 117.7(3) . . ?
C27 N10 Fe2 135.4(3) . . ?
C27 N10 N11 106.4(4) . . ?
N10 N11 B1 118.3(4) . . ?
C29 N11 N10 110.4(4) . . ?
C29 N11 B1 131.3(4) . . ?
C9 N12 C13 120.0 . . ?
N12 C9 C8 120.0(4) . . ?
C10 C9 N12 120.0 . . ?
C10 C9 C8 120.0(4) . . ?
C12A C9 C10 120.0 . . ?
C12A C9 C8 120.0(4) . . ?
C9 C10 H10 120.0 . . ?
C9 C10 C11 120.0 . . ?
C11 C10 H10 120.0 . . ?
C10 C11 H11 120.0 . . ?
C12 C11 C10 120.0 . . ?
C12 C11 H11 120.0 . . ?
C11 C12 H12 120.0 . . ?
C13 C12 C11 120.0 . . ?
C13 C12 H12 120.0 . . ?
N12 C13 H13A 120.0 . . ?
C12 C13 N12 120.0 . . ?
C12 C13 H13A 120.0 . . ?
C12 C13 H13 120.0 . . ?
C12 C13 C12A 120.0 . . ?
C12A C13 H13 120.0 . . ?
N1 C1 H1 118.5 . . ?
N1 C1 C2 123.1(4) . . ?
C2 C1 H1 118.5 . . ?
C1 C2 H2 120.6 . . ?
C3 C2 C1 118.8(5) . . ?
C3 C2 H2 120.6 . . ?
C2 C3 H3 120.7 . . ?
C2 C3 C4 118.6(5) . . ?
C4 C3 H3 120.7 . . ?
C3 C4 H4 120.2 . . ?
C3 C4 C5 119.7(4) . . ?
C5 C4 H4 120.2 . . ?
N1 C5 C4 121.4(5) . . ?
N1 C5 C6 115.3(4) . . ?
C4 C5 C6 123.3(4) . . ?
N2 C6 H6A 109.9 . . ?
N2 C6 H6B 109.9 . . ?
C5 C6 N2 109.1(4) . . ?
C5 C6 H6A 109.9 . . ?
C5 C6 H6B 109.9 . . ?
H6A C6 H6B 108.3 . . ?
N2 C7 C7 108.0(4) . 2_655 ?
N2 C7 H7A 110.1 . . ?
N2 C7 H7B 110.1 . . ?
C7 C7 H7A 110.1 2_655 . ?
C7 C7 H7B 110.1 2_655 . ?
H7A C7 H7B 108.4 . . ?
N2 C8 C9 115.3(5) . . ?
N2 C8 H8A 108.5 . . ?
N2 C8 H8B 108.5 . . ?
C9 C8 H8A 108.5 . . ?
C9 C8 H8B 108.5 . . ?
H8A C8 H8B 107.5 . . ?
C9 C12A C13 120.0 . . ?
C9 C12A H12A 120.0 . . ?
C13 C12A H12A 120.0 . . ?
N3 C14 Fe2 171.4(4) . . ?
N4 C15 Fe2 179.0(5) . . ?
N5 C16 Fe2 178.5(5) . . ?
N6 C17 C18 109.2(4) . . ?
N6 C17 C20 123.6(4) . . ?
C18 C17 C20 127.1(4) . . ?
C17 C18 H18 126.8 . . ?
C19 C18 C17 106.4(4) . . ?
C19 C18 H18 126.8 . . ?
N7 C19 C18 107.7(4) . . ?
N7 C19 C21 122.9(4) . . ?
C18 C19 C21 129.4(4) . . ?
C17 C20 H20A 109.5 . . ?
C17 C20 H20B 109.5 . . ?
C17 C20 H20C 109.5 . . ?
H20A C20 H20B 109.5 . . ?
H20A C20 H20C 109.5 . . ?
H20B C20 H20C 109.5 . . ?
C19 C21 H21A 109.5 . . ?
C19 C21 H21B 109.5 . . ?
C19 C21 H21C 109.5 . . ?
H21A C21 H21B 109.5 . . ?
H21A C21 H21C 109.5 . . ?
H21B C21 H21C 109.5 . . ?
N8 C22 C23 109.4(4) . . ?
N8 C22 C25 123.2(4) . . ?
C23 C22 C25 127.4(4) . . ?
C22 C23 H23 126.6 . . ?
C22 C23 C24 106.7(4) . . ?
C24 C23 H23 126.6 . . ?
N9 C24 C23 107.5(4) . . ?
N9 C24 C26 123.7(4) . . ?
C23 C24 C26 128.9(4) . . ?
C22 C25 H25A 109.5 . . ?
C22 C25 H25B 109.5 . . ?
C22 C25 H25C 109.5 . . ?
H25A C25 H25B 109.5 . . ?
H25A C25 H25C 109.5 . . ?
H25B C25 H25C 109.5 . . ?
C24 C26 H26A 109.5 . . ?
C24 C26 H26B 109.5 . . ?
C24 C26 H26C 109.5 . . ?
H26A C26 H26B 109.5 . . ?
H26A C26 H26C 109.5 . . ?
H26B C26 H26C 109.5 . . ?
N10 C27 C28 109.2(5) . . ?
N10 C27 C30 124.9(5) . . ?
C28 C27 C30 125.8(5) . . ?
C27 C28 H28 126.9 . . ?
C29 C28 C27 106.2(5) . . ?
C29 C28 H28 126.9 . . ?
N11 C29 C28 107.7(5) . . ?
N11 C29 C31 121.6(5) . . ?
C28 C29 C31 130.7(5) . . ?
C27 C30 H30A 109.5 . . ?
C27 C30 H30B 109.5 . . ?
C27 C30 H30C 109.5 . . ?
H30A C30 H30B 109.5 . . ?
H30A C30 H30C 109.5 . . ?
H30B C30 H30C 109.5 . . ?
C29 C31 H31A 109.5 . . ?
C29 C31 H31B 109.5 . . ?
C29 C31 H31C 109.5 . . ?
H31A C31 H31B 109.5 . . ?
H31A C31 H31C 109.5 . . ?
H31B C31 H31C 109.5 . . ?
N7 B1 N9 106.7(4) . . ?
N7 B1 H1A 110.7 . . ?
N9 B1 H1A 110.7 . . ?
N11 B1 N7 107.8(4) . . ?
N11 B1 N9 110.2(4) . . ?
N11 B1 H1A 110.7 . . ?
C32 O1 H1B 116.5 . . ?
O1 C32 H32A 110.1 . . ?
O1 C32 H32B 102.7 . . ?
O1 C32 H32C 115.4 . . ?
H32A C32 H32B 109.4 . . ?
H32A C32 H32C 109.5 . . ?
H32B C32 H32C 109.4 . . ?
H2A O2 H2B 109.4 . . ?
H3A O3 H3B 109.5 . . ?
H4A O4 H4B 109.6 . . ?

loop_
_geom_bond_atom_site_label_1
_geom_bond_atom_site_label_2
_geom_bond_distance
_geom_bond_site_symmetry_2
_geom_bond_publ_flag
Fe1 N1 1.994(4) 2_655 ?
Fe1 N1 1.994(4) . ?
Fe1 N2 2.059(4) . ?
Fe1 N2 2.059(4) 2_655 ?
Fe1 N3 1.934(4) 2_655 ?
Fe1 N3 1.934(4) . ?
Fe2 N6 2.009(4) . ?
Fe2 N8 1.972(4) . ?
Fe2 N10 2.014(4) . ?
Fe2 C14 1.918(5) . ?
Fe2 C15 1.936(5) . ?
Fe2 C16 1.923(5) . ?
N1 C1 1.330(7) . ?
N1 C5 1.358(6) . ?
N2 C6 1.487(5) . ?
N2 C7 1.491(7) . ?
N2 C8 1.490(8) . ?
N3 C14 1.155(6) . ?
N4 C15 1.141(6) . ?
N5 C16 1.149(7) . ?
N6 N7 1.377(5) . ?
N6 C17 1.352(6) . ?
N7 C19 1.341(6) . ?
N7 B1 1.540(6) . ?
N8 N9 1.377(5) . ?
N8 C22 1.354(5) . ?
N9 C24 1.340(6) . ?
N9 B1 1.545(6) . ?
N10 N11 1.373(5) . ?
N10 C27 1.349(7) . ?
N11 C29 1.340(6) . ?
N11 B1 1.513(7) . ?
N12 C9 1.3900 . ?
N12 C13 1.3900 . ?
C9 C10 1.3900 . ?
C9 C8 1.497(6) . ?
C9 C12A 1.3900 . ?
C10 H10 0.9500 . ?
C10 C11 1.3900 . ?
C11 H11 0.9500 . ?
C11 C12 1.3900 . ?
C12 H12 0.9500 . ?
C12 C13 1.3900 . ?
C13 H13A 0.9500 . ?
C13 H13 0.9500 . ?
C13 C12A 1.3900 . ?
C1 H1 0.9500 . ?
C1 C2 1.392(7) . ?
C2 H2 0.9500 . ?
C2 C3 1.384(7) . ?
C3 H3 0.9500 . ?
C3 C4 1.387(8) . ?
C4 H4 0.9500 . ?
C4 C5 1.392(7) . ?
C5 C6 1.480(8) . ?
C6 H6A 0.9900 . ?
C6 H6B 0.9900 . ?
C7 C7 1.513(9) 2_655 ?
C7 H7A 0.9900 . ?
C7 H7B 0.9900 . ?
C8 H8A 0.9900 . ?
C8 H8B 0.9900 . ?
C12A H12A 0.9500 . ?
C17 C18 1.392(6) . ?
C17 C20 1.486(6) . ?
C18 H18 0.9500 . ?
C18 C19 1.385(6) . ?
C19 C21 1.493(6) . ?
C20 H20A 0.9800 . ?
C20 H20B 0.9800 . ?
C20 H20C 0.9800 . ?
C21 H21A 0.9800 . ?
C21 H21B 0.9800 . ?
C21 H21C 0.9800 . ?
C22 C23 1.379(7) . ?
C22 C25 1.501(6) . ?
C23 H23 0.9500 . ?
C23 C24 1.384(6) . ?
C24 C26 1.493(7) . ?
C25 H25A 0.9800 . ?
C25 H25B 0.9800 . ?
C25 H25C 0.9800 . ?
C26 H26A 0.9800 . ?
C26 H26B 0.9800 . ?
C26 H26C 0.9800 . ?
C27 C28 1.396(7) . ?
C27 C30 1.507(8) . ?
C28 H28 0.9500 . ?
C28 C29 1.380(8) . ?
C29 C31 1.494(7) . ?
C30 H30A 0.9800 . ?
C30 H30B 0.9800 . ?
C30 H30C 0.9800 . ?
C31 H31A 0.9800 . ?
C31 H31B 0.9800 . ?
C31 H31C 0.9800 . ?
B1 H1A 1.0000 . ?
O1 H1B 0.8401 . ?
O1 C32 1.423(15) . ?
C32 H32A 0.9804 . ?
C32 H32B 0.9802 . ?
C32 H32C 0.9800 . ?
O2 H2A 0.8705 . ?
O2 H2B 0.8698 . ?
O3 H3A 0.8701 . ?
O3 H3B 0.8696 . ?
O4 H4A 0.8696 . ?
O4 H4B 0.8694 . ?
